data_1566031
loop_
_publ_author_name
'van Beek, Cody'
'van Leest, Nicolaas P.'
'Lutz, Martin'
'de Vos, Sander D.'
'Klein Gebbink, Robertus J.M.'
'de Bruin, Bas'
'Broere, Daniel L. J.'

_publ_section_title
;
 Combining Metal&#x2010;Metal Cooperativity, Metal&#x2010;Ligand
 Cooperativity and Chemical Non&#x2010;Innocence in Diiron Carbonyl
 Complexes
;
_journal_name_full 'Chemical Science'
_journal_paper_doi 10.1039/D1SC05473B
_journal_year 2022
_chemical_formula_moiety 'C27 H36 Fe2 N2 O5 P2, 1.5(C6 H6)'
_chemical_formula_sum 'C36 H45 Fe2 N2 O5 P2'
_chemical_formula_weight 759.38
_space_group_crystal_system monoclinic
_space_group_IT_number 14
_space_group_name_Hall '-P 2ybc'
_space_group_name_H-M_alt 'P 1 21/c 1'
_atom_sites_solution_hydrogens mixed
_atom_sites_solution_primary dual
_atom_sites_solution_secondary difmap
_audit_creation_method SHELXL-2018/3
_audit_update_record
;
2021-09-20 deposited with the CCDC.	2022-01-12 downloaded from the CCDC.
;
_cell_angle_alpha 90
_cell_angle_beta 95.972(2)
_cell_angle_gamma 90
_cell_formula_units_Z 4
_cell_length_a 9.2797(4)
_cell_length_b 23.4414(12)
_cell_length_c 16.6539(8)
_cell_measurement_reflns_used 29968
_cell_measurement_temperature 150(2)
_cell_measurement_theta_max 27.57
_cell_measurement_theta_min 1.51
_cell_volume 3603.0(3)
_computing_cell_refinement Peakref
_computing_data_collection Apex3
_computing_data_reduction 'Eval15, Sadabs'
_computing_structure_refinement 'SHELXL-2018/3 (Sheldrick, 2018)'
_computing_structure_solution SHELXT
_diffrn_ambient_temperature 150(2)
_diffrn_measured_fraction_theta_full 1.000
_diffrn_measured_fraction_theta_max 1.000
_diffrn_measurement_device_type 'Bruker Kappa ApexII'
_diffrn_measurement_method '\f and \w scans'
_diffrn_radiation_type MoK\a
_diffrn_radiation_wavelength 0.71073
_diffrn_reflns_av_R_equivalents 0.1090
_diffrn_reflns_av_unetI/netI 0.0683
_diffrn_reflns_Laue_measured_fraction_full 1.000
_diffrn_reflns_Laue_measured_fraction_max 1.000
_diffrn_reflns_limit_h_max 12
_diffrn_reflns_limit_h_min -12
_diffrn_reflns_limit_k_max 30
_diffrn_reflns_limit_k_min -30
_diffrn_reflns_limit_l_max 21
_diffrn_reflns_limit_l_min -21
_diffrn_reflns_number 66913
_diffrn_reflns_point_group_measured_fraction_full 1.000
_diffrn_reflns_point_group_measured_fraction_max 1.000
_diffrn_reflns_theta_full 25.242
_diffrn_reflns_theta_max 27.499
_diffrn_reflns_theta_min 1.505
_diffrn_source 'sealed tube'
_exptl_absorpt_coefficient_mu 0.937
_exptl_absorpt_correction_T_max 1.0000
_exptl_absorpt_correction_T_min 0.6240
_exptl_absorpt_correction_type numerical
_exptl_absorpt_process_details
;
 SADABS 2016/2: Krause, L., Herbst-Irmer, R., Sheldrick G.M. & Stalke D.,
 J. Appl. Cryst. 48 (2015) 3-10
;
_exptl_crystal_colour brown
_exptl_crystal_density_diffrn 1.400
_exptl_crystal_description needle
_exptl_crystal_F_000 1588
_exptl_crystal_size_max 0.63
_exptl_crystal_size_mid 0.09
_exptl_crystal_size_min 0.02
_refine_diff_density_max 0.619
_refine_diff_density_min -0.463
_refine_diff_density_rms 0.090
_refine_ls_extinction_method none
_refine_ls_goodness_of_fit_ref 1.089
_refine_ls_hydrogen_treatment constr
_refine_ls_matrix_type full
_refine_ls_number_parameters 437
_refine_ls_number_reflns 8268
_refine_ls_number_restraints 91
_refine_ls_restrained_S_all 1.095
_refine_ls_R_factor_all 0.0927
_refine_ls_R_factor_gt 0.0494
_refine_ls_shift/su_max 0.000
_refine_ls_shift/su_mean 0.000
_refine_ls_structure_factor_coef Fsqd
_refine_ls_weighting_details 'w=1/[\s^2^(Fo^2^)+(0.0237P)^2^+7.1898P] where P=(Fo^2^+2Fc^2^)/3'
_refine_ls_weighting_scheme calc
_refine_ls_wR_factor_gt 0.0961
_refine_ls_wR_factor_ref 0.1087
_reflns_Friedel_coverage 0.000
_reflns_number_gt 5542
_reflns_number_total 8268
_reflns_threshold_expression 'I > 2\s(I)'
_cod_data_source_file d1sc05473b2.cif
_cod_data_source_block l1199a
_cod_original_cell_volume 3603.1(3)
_cod_original_sg_symbol_H-M 'P 21/c'
_cod_database_code 1566031
_shelx_shelxl_version_number 2018/3
_shelx_space_group_comment
;
The symmetry employed for this shelxl refinement is uniquely defined
by the following loop, which should always be used as a source of
symmetry information in preference to the above space-group names.
They are only intended as comments.
;

loop_
_space_group_symop_operation_xyz
'x, y, z'
'-x, y+1/2, -z+1/2'
'-x, -y, -z'
'x, -y-1/2, z-1/2'

loop_
_atom_site_label
_atom_site_type_symbol
_atom_site_fract_x
_atom_site_fract_y
_atom_site_fract_z
_atom_site_U_iso_or_equiv
_atom_site_adp_type
_atom_site_occupancy
_atom_site_site_symmetry_order
_atom_site_calc_flag
_atom_site_refinement_flags_posn
_atom_site_refinement_flags_adp
_atom_site_refinement_flags_occupancy
_atom_site_disorder_assembly
_atom_site_disorder_group
Fe1 Fe 0.52571(5) 0.38160(2) 0.29663(3) 0.01553(12) Uani 1 1 d . . . . .
Fe2 Fe 0.34915(5) 0.30831(2) 0.22897(3) 0.01600(12) Uani 1 1 d . . . . .
P1 P 0.73326(9) 0.41918(4) 0.34607(5) 0.0185(2) Uani 1 1 d D . . . .
P2 P 0.27336(10) 0.22759(4) 0.17503(5) 0.0211(2) Uani 1 1 d D . . . .
O1 O 0.6142(3) 0.26046(11) 0.31799(16) 0.0296(6) Uani 1 1 d . . . . .
O2 O 0.4318(3) 0.36724(12) 0.45587(15) 0.0323(7) Uani 1 1 d . . . . .
O3 O 0.3363(3) 0.48213(13) 0.26484(18) 0.0405(7) Uani 1 1 d . . . . .
O4 O 0.2082(3) 0.27633(12) 0.36920(15) 0.0326(7) Uani 1 1 d . . . . .
O5 O 0.1317(3) 0.39523(13) 0.1726(2) 0.0475(8) Uani 1 1 d . . . . .
N1 N 0.6186(3) 0.38263(12) 0.19007(16) 0.0169(6) Uani 1 1 d . . . . .
N2 N 0.4577(3) 0.31422(12) 0.12927(16) 0.0169(6) Uani 1 1 d . . . . .
C1 C 0.7742(4) 0.45659(16) 0.2542(2) 0.0240(8) Uani 1 1 d . . . . .
H1A H 0.719950 0.492970 0.248517 0.029 Uiso 1 1 calc R U . . .
H1B H 0.879084 0.465231 0.257175 0.029 Uiso 1 1 calc R U . . .
C2 C 0.7307(4) 0.41854(15) 0.1834(2) 0.0187(7) Uani 1 1 d . . . . .
C3 C 0.8060(4) 0.42142(16) 0.1154(2) 0.0227(8) Uani 1 1 d . . . . .
H3 H 0.884048 0.447487 0.114046 0.027 Uiso 1 1 calc R U . . .
C4 C 0.7678(4) 0.38686(16) 0.0509(2) 0.0251(8) Uani 1 1 d . . . . .
H4 H 0.819670 0.387999 0.004691 0.030 Uiso 1 1 calc R U . . .
C5 C 0.6501(4) 0.34952(16) 0.0541(2) 0.0204(8) Uani 1 1 d . . . . .
C6 C 0.5761(3) 0.34892(15) 0.1245(2) 0.0170(7) Uani 1 1 d . . . . .
C7 C 0.6028(4) 0.31388(17) -0.0108(2) 0.0274(9) Uani 1 1 d . . . . .
H7 H 0.653154 0.312976 -0.057617 0.033 Uiso 1 1 calc R U . . .
C8 C 0.4846(4) 0.28078(17) -0.0061(2) 0.0277(9) Uani 1 1 d . . . . .
H8 H 0.450361 0.256931 -0.050093 0.033 Uiso 1 1 calc R U . . .
C9 C 0.4128(4) 0.28176(15) 0.0640(2) 0.0205(8) Uani 1 1 d . . . . .
C10 C 0.2820(4) 0.24523(16) 0.0690(2) 0.0234(8) Uani 1 1 d . . . . .
H10A H 0.289535 0.209981 0.036916 0.028 Uiso 1 1 calc R U . . .
H10B H 0.193556 0.266031 0.047337 0.028 Uiso 1 1 calc R U . . .
C11 C 0.8968(4) 0.37488(15) 0.3701(2) 0.0272(8) Uani 1 1 d D . . . .
H11A H 0.912954 0.355077 0.318626 0.033 Uiso 0.817(8) 1 calc R U P A 1
H11B H 0.878031 0.353855 0.420226 0.033 Uiso 0.183(8) 1 calc R U P A 2
C12A C 0.8751(5) 0.32792(19) 0.4298(3) 0.0347(14) Uani 0.817(8) 1 d D . P A 1
H12A H 0.962202 0.304061 0.437134 0.052 Uiso 0.817(8) 1 calc R U P A 1
H12B H 0.791886 0.304470 0.409236 0.052 Uiso 0.817(8) 1 calc R U P A 1
H12C H 0.857120 0.344743 0.481674 0.052 Uiso 0.817(8) 1 calc R U P A 1
C12B C 0.9127(17) 0.3284(6) 0.3087(10) 0.032(6) Uiso 0.183(8) 1 d D . P A 2
H12D H 0.819608 0.308964 0.296155 0.048 Uiso 0.183(8) 1 calc R U P A 2
H12E H 0.943111 0.345294 0.259332 0.048 Uiso 0.183(8) 1 calc R U P A 2
H12F H 0.985750 0.300840 0.330801 0.048 Uiso 0.183(8) 1 calc R U P A 2
C13 C 1.0361(4) 0.40836(18) 0.3945(3) 0.0393(11) Uani 1 1 d D . . . .
H13A H 1.027598 0.428385 0.445443 0.059 Uiso 1 1 calc R U . . .
H13B H 1.051552 0.436171 0.352293 0.059 Uiso 1 1 calc R U . . .
H13C H 1.118375 0.381971 0.401359 0.059 Uiso 1 1 calc R U . . .
C14 C 0.7461(4) 0.47615(15) 0.4229(2) 0.0256(8) Uani 1 1 d D . . . .
H14 H 0.837738 0.497658 0.417706 0.031 Uiso 1 1 calc R U . . .
C15 C 0.6208(4) 0.51844(15) 0.4083(2) 0.0325(9) Uani 1 1 d D . . . .
H15A H 0.529600 0.499161 0.416045 0.049 Uiso 1 1 calc R U . . .
H15B H 0.616521 0.533115 0.353045 0.049 Uiso 1 1 calc R U . . .
H15C H 0.636082 0.550184 0.446587 0.049 Uiso 1 1 calc R U . . .
C16 C 0.7543(4) 0.45333(17) 0.5096(2) 0.0336(10) Uani 1 1 d D . . . .
H16A H 0.752353 0.485344 0.547278 0.050 Uiso 1 1 calc R U . . .
H16B H 0.844458 0.431799 0.521822 0.050 Uiso 1 1 calc R U . . .
H16C H 0.671392 0.428246 0.514981 0.050 Uiso 1 1 calc R U . . .
C17 C 0.3807(4) 0.16170(16) 0.1892(2) 0.0307(9) Uani 1 1 d D . . . .
H17 H 0.330628 0.131697 0.153882 0.037 Uiso 1 1 calc R U . . .
C18 C 0.5334(4) 0.16848(19) 0.1644(2) 0.0381(11) Uani 1 1 d D . . . .
H18A H 0.583728 0.199015 0.196314 0.057 Uiso 1 1 calc R U . . .
H18B H 0.527969 0.178160 0.106957 0.057 Uiso 1 1 calc R U . . .
H18C H 0.586720 0.132629 0.174133 0.057 Uiso 1 1 calc R U . . .
C19 C 0.3845(5) 0.14121(19) 0.2768(2) 0.0458(12) Uani 1 1 d D . . . .
H19A H 0.438310 0.105242 0.283170 0.069 Uiso 1 1 calc R U . . .
H19B H 0.285270 0.135264 0.290269 0.069 Uiso 1 1 calc R U . . .
H19C H 0.432303 0.170016 0.312997 0.069 Uiso 1 1 calc R U . . .
C20 C 0.0859(4) 0.20285(16) 0.1833(2) 0.0347(10) Uani 1 1 d D . . . .
H20 H 0.079687 0.196814 0.242335 0.042 Uiso 1 1 calc R U . . .
C21 C -0.0255(4) 0.2488(2) 0.1578(3) 0.0581(15) Uani 1 1 d D . . . .
H21A H -0.029169 0.254893 0.099427 0.087 Uiso 1 1 calc R U . . .
H21B H 0.002086 0.284425 0.186128 0.087 Uiso 1 1 calc R U . . .
H21C H -0.120969 0.236625 0.171465 0.087 Uiso 1 1 calc R U . . .
C22 C 0.0477(5) 0.1455(2) 0.1436(3) 0.0604(15) Uani 1 1 d D . . . .
H22A H -0.054975 0.137234 0.146920 0.091 Uiso 1 1 calc R U . . .
H22B H 0.107143 0.115525 0.171431 0.091 Uiso 1 1 calc R U . . .
H22C H 0.066525 0.146933 0.086779 0.091 Uiso 1 1 calc R U . . .
C23 C 0.5367(4) 0.29862(15) 0.2929(2) 0.0183(7) Uani 1 1 d . . . . .
C24 C 0.4694(4) 0.37333(15) 0.3917(2) 0.0210(8) Uani 1 1 d . . . . .
C25 C 0.4141(4) 0.44359(16) 0.2738(2) 0.0234(8) Uani 1 1 d . . . . .
C26 C 0.2659(4) 0.29028(16) 0.3138(2) 0.0214(8) Uani 1 1 d . . . . .
C27 C 0.2171(4) 0.36101(17) 0.1924(2) 0.0258(8) Uani 1 1 d . . . . .
C28 C 0.8436(4) 0.0954(2) 0.3283(3) 0.0371(10) Uani 1 1 d . . . . .
H28 H 0.763393 0.085552 0.290662 0.044 Uiso 1 1 calc R U . . .
C29 C 0.9259(4) 0.05290(19) 0.3678(3) 0.0378(11) Uani 1 1 d . . . . .
H29 H 0.902729 0.013941 0.357420 0.045 Uiso 1 1 calc R U . . .
C30 C 1.0424(4) 0.06739(19) 0.4227(3) 0.0405(11) Uani 1 1 d . . . . .
H30 H 1.098869 0.038345 0.450459 0.049 Uiso 1 1 calc R U . . .
C31 C 1.0763(4) 0.12359(19) 0.4369(3) 0.0397(11) Uani 1 1 d . . . . .
H31 H 1.157027 0.133453 0.474162 0.048 Uiso 1 1 calc R U . . .
C32 C 0.9931(5) 0.16614(19) 0.3971(3) 0.0408(11) Uani 1 1 d . . . . .
H32 H 1.016431 0.205114 0.407229 0.049 Uiso 1 1 calc R U . . .
C33 C 0.8766(5) 0.15175(19) 0.3429(3) 0.0360(10) Uani 1 1 d . . . . .
H33 H 0.819177 0.180780 0.315702 0.043 Uiso 1 1 calc R U . . .
C34 C 0.4333(4) 0.04669(18) 0.4624(3) 0.0326(10) Uani 1 1 d . . . . .
H34 H 0.387330 0.078972 0.436487 0.039 Uiso 1 1 calc R U . . .
C35 C 0.5282(4) 0.01454(18) 0.4229(2) 0.0319(9) Uani 1 1 d . . . . .
H35 H 0.547367 0.024584 0.369756 0.038 Uiso 1 1 calc R U . . .
C36 C 0.4047(4) 0.03210(18) 0.5396(2) 0.0311(9) Uani 1 1 d . . . . .
H36 H 0.338980 0.054235 0.566723 0.037 Uiso 1 1 calc R U . . .

loop_
_atom_site_aniso_label
_atom_site_aniso_U_11
_atom_site_aniso_U_22
_atom_site_aniso_U_33
_atom_site_aniso_U_23
_atom_site_aniso_U_13
_atom_site_aniso_U_12
Fe1 0.0171(2) 0.0183(3) 0.0108(2) 0.0003(2) -0.00056(18) -0.0014(2)
Fe2 0.0166(2) 0.0211(3) 0.0099(2) 0.0010(2) -0.00053(18) -0.0026(2)
P1 0.0180(4) 0.0198(5) 0.0169(5) -0.0025(4) -0.0017(4) -0.0012(4)
P2 0.0265(5) 0.0249(5) 0.0111(4) 0.0002(4) -0.0011(4) -0.0078(4)
O1 0.0319(15) 0.0247(15) 0.0295(15) 0.0013(12) -0.0100(12) 0.0036(12)
O2 0.0436(16) 0.0382(17) 0.0161(14) -0.0027(12) 0.0075(12) -0.0109(13)
O3 0.0410(17) 0.0376(18) 0.0418(18) 0.0028(14) -0.0017(14) 0.0175(14)
O4 0.0372(16) 0.0454(18) 0.0160(13) 0.0003(12) 0.0068(12) -0.0151(14)
O5 0.0295(16) 0.0439(19) 0.065(2) 0.0131(17) -0.0127(15) 0.0055(14)
N1 0.0176(14) 0.0192(15) 0.0137(14) 0.0026(12) -0.0002(11) -0.0007(12)
N2 0.0194(14) 0.0192(15) 0.0115(14) 0.0016(12) -0.0002(11) 0.0010(12)
C1 0.0269(19) 0.022(2) 0.023(2) -0.0008(16) 0.0033(16) -0.0052(16)
C2 0.0179(16) 0.0198(18) 0.0181(18) 0.0023(15) 0.0003(14) 0.0005(14)
C3 0.0198(17) 0.023(2) 0.025(2) 0.0061(16) 0.0023(15) -0.0007(15)
C4 0.0226(18) 0.032(2) 0.0216(19) 0.0025(17) 0.0078(15) -0.0007(16)
C5 0.0205(17) 0.027(2) 0.0143(17) 0.0030(15) 0.0026(14) 0.0021(15)
C6 0.0147(16) 0.0226(19) 0.0132(17) 0.0035(14) -0.0018(13) 0.0013(14)
C7 0.029(2) 0.040(2) 0.0132(17) -0.0008(17) 0.0060(15) -0.0013(18)
C8 0.035(2) 0.035(2) 0.0130(18) -0.0053(16) 0.0000(16) -0.0043(18)
C9 0.0257(18) 0.025(2) 0.0105(16) 0.0016(15) -0.0002(14) -0.0016(15)
C10 0.0276(19) 0.029(2) 0.0128(17) -0.0008(15) -0.0004(15) -0.0081(16)
C11 0.0215(18) 0.027(2) 0.031(2) -0.0070(17) -0.0063(16) 0.0031(16)
C12A 0.030(3) 0.032(3) 0.038(3) 0.000(2) -0.015(2) 0.005(2)
C13 0.0172(19) 0.046(3) 0.053(3) -0.011(2) -0.0071(18) 0.0018(18)
C14 0.0265(19) 0.025(2) 0.025(2) -0.0079(16) 0.0014(16) -0.0069(16)
C15 0.044(2) 0.021(2) 0.033(2) -0.0059(18) 0.0035(19) 0.0061(18)
C16 0.037(2) 0.038(2) 0.024(2) -0.0127(19) -0.0035(18) 0.0024(19)
C17 0.049(3) 0.022(2) 0.019(2) -0.0031(16) -0.0055(18) -0.0055(18)
C18 0.045(3) 0.042(3) 0.025(2) -0.0077(19) -0.0060(19) 0.012(2)
C19 0.075(3) 0.036(3) 0.025(2) 0.007(2) -0.004(2) -0.002(2)
C20 0.032(2) 0.048(3) 0.024(2) -0.0063(19) 0.0057(17) -0.022(2)
C21 0.025(2) 0.083(4) 0.066(4) 0.003(3) 0.000(2) -0.016(3)
C22 0.058(3) 0.070(4) 0.052(3) -0.012(3) 0.001(3) -0.036(3)
C23 0.0212(17) 0.0214(19) 0.0124(16) -0.0016(15) 0.0022(13) -0.0046(15)
C24 0.0222(18) 0.0198(19) 0.0205(19) -0.0025(15) 0.0000(15) -0.0045(15)
C25 0.0250(19) 0.028(2) 0.0175(18) 0.0011(16) 0.0051(15) -0.0002(17)
C26 0.0204(18) 0.025(2) 0.0175(18) -0.0026(15) -0.0043(15) -0.0047(15)
C27 0.0206(18) 0.036(2) 0.021(2) 0.0030(17) 0.0007(15) -0.0032(17)
C28 0.031(2) 0.048(3) 0.032(2) -0.002(2) 0.0044(18) 0.003(2)
C29 0.027(2) 0.031(2) 0.056(3) -0.011(2) 0.003(2) -0.0004(18)
C30 0.028(2) 0.035(3) 0.058(3) -0.009(2) -0.002(2) 0.0097(19)
C31 0.026(2) 0.040(3) 0.054(3) -0.018(2) 0.011(2) -0.005(2)
C32 0.045(3) 0.031(2) 0.052(3) -0.003(2) 0.027(2) -0.007(2)
C33 0.043(3) 0.035(3) 0.032(2) 0.010(2) 0.017(2) 0.009(2)
C34 0.027(2) 0.030(2) 0.039(2) 0.0044(19) -0.0028(18) 0.0003(18)
C35 0.032(2) 0.040(2) 0.024(2) -0.0024(18) 0.0030(17) -0.0033(19)
C36 0.026(2) 0.037(2) 0.031(2) -0.0082(19) 0.0026(17) 0.0020(18)

loop_
_atom_type_symbol
_atom_type_description
_atom_type_scat_dispersion_real
_atom_type_scat_dispersion_imag
_atom_type_scat_source
C C 0.0033 0.0016 'International Tables Vol C Tables 4.2.6.8 and 6.1.1.4'
H H 0.0000 0.0000 'International Tables Vol C Tables 4.2.6.8 and 6.1.1.4'
Fe Fe 0.3463 0.8444 'International Tables Vol C Tables 4.2.6.8 and 6.1.1.4'
N N 0.0061 0.0033 'International Tables Vol C Tables 4.2.6.8 and 6.1.1.4'
O O 0.0106 0.0060 'International Tables Vol C Tables 4.2.6.8 and 6.1.1.4'
P P 0.1023 0.0942 'International Tables Vol C Tables 4.2.6.8 and 6.1.1.4'

loop_
_diffrn_orient_matrix_type
_diffrn_orient_matrix_UB_11
_diffrn_orient_matrix_UB_12
_diffrn_orient_matrix_UB_13
_diffrn_orient_matrix_UB_21
_diffrn_orient_matrix_UB_22
_diffrn_orient_matrix_UB_23
_diffrn_orient_matrix_UB_31
_diffrn_orient_matrix_UB_32
_diffrn_orient_matrix_UB_33
'Nonius RMAT' -0.0795939 -0.0275834 0.0077540 -0.0641974 0.0323895 0.0124626 -0.0358463 0.0032403 -0.0585671

loop_
_geom_angle_atom_site_label_1
_geom_angle_atom_site_label_2
_geom_angle_atom_site_label_3
_geom_angle
_geom_angle_site_symmetry_1
_geom_angle_site_symmetry_3
_geom_angle_publ_flag
C24 Fe1 C25 93.53(16) . . ?
C24 Fe1 C23 86.53(15) . . ?
C25 Fe1 C23 145.97(16) . . ?
C24 Fe1 N1 170.88(14) . . ?
C25 Fe1 N1 95.28(14) . . ?
C23 Fe1 N1 87.47(13) . . ?
C24 Fe1 P1 92.20(12) . . ?
C25 Fe1 P1 102.57(12) . . ?
C23 Fe1 P1 111.43(11) . . ?
N1 Fe1 P1 83.62(8) . . ?
C24 Fe1 Fe2 95.02(11) . . ?
C25 Fe1 Fe2 96.96(12) . . ?
C23 Fe1 Fe2 49.28(10) . . ?
N1 Fe1 Fe2 86.22(8) . . ?
P1 Fe1 Fe2 158.69(3) . . ?
C26 Fe2 C27 95.61(17) . . ?
C26 Fe2 C23 88.57(15) . . ?
C27 Fe2 C23 143.03(16) . . ?
C26 Fe2 N2 169.52(15) . . ?
C27 Fe2 N2 93.12(14) . . ?
C23 Fe2 N2 87.93(12) . . ?
C26 Fe2 P2 88.40(12) . . ?
C27 Fe2 P2 106.10(13) . . ?
C23 Fe2 P2 110.73(11) . . ?
N2 Fe2 P2 83.61(8) . . ?
C26 Fe2 Fe1 97.15(11) . . ?
C27 Fe2 Fe1 94.03(12) . . ?
C23 Fe2 Fe1 49.04(10) . . ?
N2 Fe2 Fe1 87.98(8) . . ?
P2 Fe2 Fe1 158.53(4) . . ?
C1 P1 C14 103.19(16) . . ?
C1 P1 C11 102.25(17) . . ?
C14 P1 C11 105.30(16) . . ?
C1 P1 Fe1 97.39(12) . . ?
C14 P1 Fe1 122.73(12) . . ?
C11 P1 Fe1 121.58(12) . . ?
C10 P2 C17 103.69(17) . . ?
C10 P2 C20 106.25(17) . . ?
C17 P2 C20 103.17(18) . . ?
C10 P2 Fe2 99.06(12) . . ?
C17 P2 Fe2 121.92(13) . . ?
C20 P2 Fe2 120.41(13) . . ?
C2 N1 C6 116.9(3) . . ?
C2 N1 Fe1 118.3(2) . . ?
C6 N1 Fe1 124.8(2) . . ?
C9 N2 C6 117.7(3) . . ?
C9 N2 Fe2 118.6(2) . . ?
C6 N2 Fe2 123.6(2) . . ?
C2 C1 P1 108.0(2) . . ?
C2 C1 H1A 110.1 . . ?
P1 C1 H1A 110.1 . . ?
C2 C1 H1B 110.1 . . ?
P1 C1 H1B 110.1 . . ?
H1A C1 H1B 108.4 . . ?
N1 C2 C3 123.6(3) . . ?
N1 C2 C1 116.9(3) . . ?
C3 C2 C1 119.6(3) . . ?
C4 C3 C2 120.1(3) . . ?
C4 C3 H3 120.0 . . ?
C2 C3 H3 120.0 . . ?
C3 C4 C5 118.7(3) . . ?
C3 C4 H4 120.7 . . ?
C5 C4 H4 120.7 . . ?
C7 C5 C4 121.6(3) . . ?
C7 C5 C6 119.5(3) . . ?
C4 C5 C6 118.9(3) . . ?
N1 C6 N2 117.3(3) . . ?
N1 C6 C5 121.9(3) . . ?
N2 C6 C5 120.8(3) . . ?
C8 C7 C5 119.2(3) . . ?
C8 C7 H7 120.4 . . ?
C5 C7 H7 120.4 . . ?
C7 C8 C9 119.8(3) . . ?
C7 C8 H8 120.1 . . ?
C9 C8 H8 120.1 . . ?
N2 C9 C8 122.9(3) . . ?
N2 C9 C10 117.4(3) . . ?
C8 C9 C10 119.7(3) . . ?
C9 C10 P2 107.6(2) . . ?
C9 C10 H10A 110.2 . . ?
P2 C10 H10A 110.2 . . ?
C9 C10 H10B 110.2 . . ?
P2 C10 H10B 110.2 . . ?
H10A C10 H10B 108.5 . . ?
C12A C11 C13 111.5(3) . . ?
C12B C11 C13 114.2(7) . . ?
C12A C11 P1 112.9(3) . . ?
C12B C11 P1 113.2(6) . . ?
C13 C11 P1 114.9(3) . . ?
C12A C11 H11A 105.5 . . ?
C13 C11 H11A 105.5 . . ?
P1 C11 H11A 105.5 . . ?
C12B C11 H11B 104.3 . . ?
C13 C11 H11B 104.3 . . ?
P1 C11 H11B 104.3 . . ?
C11 C12A H12A 109.5 . . ?
C11 C12A H12B 109.5 . . ?
H12A C12A H12B 109.5 . . ?
C11 C12A H12C 109.5 . . ?
H12A C12A H12C 109.5 . . ?
H12B C12A H12C 109.5 . . ?
C11 C12B H12D 109.5 . . ?
C11 C12B H12E 109.5 . . ?
H12D C12B H12E 109.5 . . ?
C11 C12B H12F 109.5 . . ?
H12D C12B H12F 109.5 . . ?
H12E C12B H12F 109.5 . . ?
C11 C13 H13A 109.5 . . ?
C11 C13 H13B 109.5 . . ?
H13A C13 H13B 109.5 . . ?
C11 C13 H13C 109.5 . . ?
H13A C13 H13C 109.5 . . ?
H13B C13 H13C 109.5 . . ?
C15 C14 C16 109.8(3) . . ?
C15 C14 P1 111.5(2) . . ?
C16 C14 P1 113.2(3) . . ?
C15 C14 H14 107.4 . . ?
C16 C14 H14 107.4 . . ?
P1 C14 H14 107.4 . . ?
C14 C15 H15A 109.5 . . ?
C14 C15 H15B 109.5 . . ?
H15A C15 H15B 109.5 . . ?
C14 C15 H15C 109.5 . . ?
H15A C15 H15C 109.5 . . ?
H15B C15 H15C 109.5 . . ?
C14 C16 H16A 109.5 . . ?
C14 C16 H16B 109.5 . . ?
H16A C16 H16B 109.5 . . ?
C14 C16 H16C 109.5 . . ?
H16A C16 H16C 109.5 . . ?
H16B C16 H16C 109.5 . . ?
C18 C17 C19 111.1(3) . . ?
C18 C17 P2 112.6(3) . . ?
C19 C17 P2 110.1(3) . . ?
C18 C17 H17 107.6 . . ?
C19 C17 H17 107.6 . . ?
P2 C17 H17 107.6 . . ?
C17 C18 H18A 109.5 . . ?
C17 C18 H18B 109.5 . . ?
H18A C18 H18B 109.5 . . ?
C17 C18 H18C 109.5 . . ?
H18A C18 H18C 109.5 . . ?
H18B C18 H18C 109.5 . . ?
C17 C19 H19A 109.5 . . ?
C17 C19 H19B 109.5 . . ?
H19A C19 H19B 109.5 . . ?
C17 C19 H19C 109.5 . . ?
H19A C19 H19C 109.5 . . ?
H19B C19 H19C 109.5 . . ?
C21 C20 C22 112.5(4) . . ?
C21 C20 P2 111.9(3) . . ?
C22 C20 P2 114.9(3) . . ?
C21 C20 H20 105.5 . . ?
C22 C20 H20 105.5 . . ?
P2 C20 H20 105.5 . . ?
C20 C21 H21A 109.5 . . ?
C20 C21 H21B 109.5 . . ?
H21A C21 H21B 109.5 . . ?
C20 C21 H21C 109.5 . . ?
H21A C21 H21C 109.5 . . ?
H21B C21 H21C 109.5 . . ?
C20 C22 H22A 109.5 . . ?
C20 C22 H22B 109.5 . . ?
H22A C22 H22B 109.5 . . ?
C20 C22 H22C 109.5 . . ?
H22A C22 H22C 109.5 . . ?
H22B C22 H22C 109.5 . . ?
O1 C23 Fe1 140.0(3) . . ?
O1 C23 Fe2 138.2(3) . . ?
Fe1 C23 Fe2 81.68(14) . . ?
O2 C24 Fe1 179.4(3) . . ?
O3 C25 Fe1 174.1(3) . . ?
O4 C26 Fe2 177.4(3) . . ?
O5 C27 Fe2 176.9(4) . . ?
C33 C28 C29 120.5(4) . . ?
C33 C28 H28 119.7 . . ?
C29 C28 H28 119.7 . . ?
C28 C29 C30 119.6(4) . . ?
C28 C29 H29 120.2 . . ?
C30 C29 H29 120.2 . . ?
C31 C30 C29 120.1(4) . . ?
C31 C30 H30 120.0 . . ?
C29 C30 H30 120.0 . . ?
C30 C31 C32 120.1(4) . . ?
C30 C31 H31 119.9 . . ?
C32 C31 H31 119.9 . . ?
C33 C32 C31 119.8(4) . . ?
C33 C32 H32 120.1 . . ?
C31 C32 H32 120.1 . . ?
C28 C33 C32 119.9(4) . . ?
C28 C33 H33 120.1 . . ?
C32 C33 H33 120.1 . . ?
C35 C34 C36 120.2(4) . . ?
C35 C34 H34 119.9 . . ?
C36 C34 H34 119.9 . . ?
C36 C35 C34 120.0(4) 3_656 . ?
C36 C35 H35 120.0 3_656 . ?
C34 C35 H35 120.0 . . ?
C35 C36 C34 119.8(4) 3_656 . ?
C35 C36 H36 120.1 3_656 . ?
C34 C36 H36 120.1 . . ?

loop_
_geom_bond_atom_site_label_1
_geom_bond_atom_site_label_2
_geom_bond_distance
_geom_bond_site_symmetry_2
_geom_bond_publ_flag
Fe1 C24 1.729(4) . ?
Fe1 C25 1.802(4) . ?
Fe1 C23 1.949(3) . ?
Fe1 N1 2.052(3) . ?
Fe1 P1 2.1986(10) . ?
Fe1 Fe2 2.5538(7) . ?
Fe2 C26 1.732(4) . ?
Fe2 C27 1.801(4) . ?
Fe2 C23 1.956(3) . ?
Fe2 N2 2.034(3) . ?
Fe2 P2 2.1795(11) . ?
P1 C1 1.837(4) . ?
P1 C14 1.845(4) . ?
P1 C11 1.848(4) . ?
P2 C10 1.824(3) . ?
P2 C17 1.840(4) . ?
P2 C20 1.853(4) . ?
O1 C23 1.196(4) . ?
O2 C24 1.167(4) . ?
O3 C25 1.156(4) . ?
O4 C26 1.160(4) . ?
O5 C27 1.151(4) . ?
N1 C2 1.352(4) . ?
N1 C6 1.372(4) . ?
N2 C9 1.357(4) . ?
N2 C6 1.376(4) . ?
C1 C2 1.500(5) . ?
C1 H1A 0.9900 . ?
C1 H1B 0.9900 . ?
C2 C3 1.392(5) . ?
C3 C4 1.363(5) . ?
C3 H3 0.9500 . ?
C4 C5 1.405(5) . ?
C4 H4 0.9500 . ?
C5 C7 1.401(5) . ?
C5 C6 1.418(5) . ?
C7 C8 1.352(5) . ?
C7 H7 0.9500 . ?
C8 C9 1.403(5) . ?
C8 H8 0.9500 . ?
C9 C10 1.495(5) . ?
C10 H10A 0.9900 . ?
C10 H10B 0.9900 . ?
C11 C12A 1.510(5) . ?
C11 C12B 1.512(7) . ?
C11 C13 1.531(4) . ?
C11 H11A 1.0000 . ?
C11 H11B 1.0000 . ?
C12A H12A 0.9800 . ?
C12A H12B 0.9800 . ?
C12A H12C 0.9800 . ?
C12B H12D 0.9800 . ?
C12B H12E 0.9800 . ?
C12B H12F 0.9800 . ?
C13 H13A 0.9800 . ?
C13 H13B 0.9800 . ?
C13 H13C 0.9800 . ?
C14 C15 1.528(4) . ?
C14 C16 1.533(4) . ?
C14 H14 1.0000 . ?
C15 H15A 0.9800 . ?
C15 H15B 0.9800 . ?
C15 H15C 0.9800 . ?
C16 H16A 0.9800 . ?
C16 H16B 0.9800 . ?
C16 H16C 0.9800 . ?
C17 C18 1.525(5) . ?
C17 C19 1.533(4) . ?
C17 H17 1.0000 . ?
C18 H18A 0.9800 . ?
C18 H18B 0.9800 . ?
C18 H18C 0.9800 . ?
C19 H19A 0.9800 . ?
C19 H19B 0.9800 . ?
C19 H19C 0.9800 . ?
C20 C21 1.522(5) . ?
C20 C22 1.523(5) . ?
C20 H20 1.0000 . ?
C21 H21A 0.9800 . ?
C21 H21B 0.9800 . ?
C21 H21C 0.9800 . ?
C22 H22A 0.9800 . ?
C22 H22B 0.9800 . ?
C22 H22C 0.9800 . ?
C28 C33 1.372(6) . ?
C28 C29 1.380(6) . ?
C28 H28 0.9500 . ?
C29 C30 1.383(6) . ?
C29 H29 0.9500 . ?
C30 C31 1.369(6) . ?
C30 H30 0.9500 . ?
C31 C32 1.387(6) . ?
C31 H31 0.9500 . ?
C32 C33 1.376(6) . ?
C32 H32 0.9500 . ?
C33 H33 0.9500 . ?
C34 C35 1.377(5) . ?
C34 C36 1.383(5) . ?
C34 H34 0.9500 . ?
C35 C36 1.375(6) 3_656 ?
C35 H35 0.9500 . ?
C36 H36 0.9500 . ?

loop_
_geom_torsion_atom_site_label_1
_geom_torsion_atom_site_label_2
_geom_torsion_atom_site_label_3
_geom_torsion_atom_site_label_4
_geom_torsion
_geom_torsion_site_symmetry_1
_geom_torsion_site_symmetry_2
_geom_torsion_site_symmetry_3
_geom_torsion_site_symmetry_4
_geom_torsion_publ_flag
C14 P1 C1 C2 -165.8(2) . . . . ?
C11 P1 C1 C2 85.0(3) . . . . ?
Fe1 P1 C1 C2 -39.7(2) . . . . ?
C6 N1 C2 C3 -2.1(5) . . . . ?
Fe1 N1 C2 C3 177.3(3) . . . . ?
C6 N1 C2 C1 178.3(3) . . . . ?
Fe1 N1 C2 C1 -2.3(4) . . . . ?
P1 C1 C2 N1 30.2(4) . . . . ?
P1 C1 C2 C3 -149.5(3) . . . . ?
N1 C2 C3 C4 0.0(5) . . . . ?
C1 C2 C3 C4 179.7(3) . . . . ?
C2 C3 C4 C5 1.2(5) . . . . ?
C3 C4 C5 C7 178.4(4) . . . . ?
C3 C4 C5 C6 -0.4(5) . . . . ?
C2 N1 C6 N2 -177.0(3) . . . . ?
Fe1 N1 C6 N2 3.7(4) . . . . ?
C2 N1 C6 C5 2.9(5) . . . . ?
Fe1 N1 C6 C5 -176.5(2) . . . . ?
C9 N2 C6 N1 178.5(3) . . . . ?
Fe2 N2 C6 N1 -2.4(4) . . . . ?
C9 N2 C6 C5 -1.4(5) . . . . ?
Fe2 N2 C6 C5 177.7(2) . . . . ?
C7 C5 C6 N1 179.5(3) . . . . ?
C4 C5 C6 N1 -1.7(5) . . . . ?
C7 C5 C6 N2 -0.7(5) . . . . ?
C4 C5 C6 N2 178.1(3) . . . . ?
C4 C5 C7 C8 -176.8(4) . . . . ?
C6 C5 C7 C8 2.0(5) . . . . ?
C5 C7 C8 C9 -1.2(6) . . . . ?
C6 N2 C9 C8 2.3(5) . . . . ?
Fe2 N2 C9 C8 -176.9(3) . . . . ?
C6 N2 C9 C10 -178.6(3) . . . . ?
Fe2 N2 C9 C10 2.3(4) . . . . ?
C7 C8 C9 N2 -1.0(6) . . . . ?
C7 C8 C9 C10 179.9(4) . . . . ?
N2 C9 C10 P2 -28.1(4) . . . . ?
C8 C9 C10 P2 151.1(3) . . . . ?
C17 P2 C10 C9 -89.0(3) . . . . ?
C20 P2 C10 C9 162.6(3) . . . . ?
Fe2 P2 C10 C9 37.1(3) . . . . ?
C1 P1 C11 C12A -164.3(3) . . . . ?
C14 P1 C11 C12A 88.2(3) . . . . ?
Fe1 P1 C11 C12A -57.5(3) . . . . ?
C1 P1 C11 C12B -67.3(9) . . . . ?
C14 P1 C11 C12B -174.9(9) . . . . ?
Fe1 P1 C11 C12B 39.4(9) . . . . ?
C1 P1 C11 C13 66.3(3) . . . . ?
C14 P1 C11 C13 -41.2(3) . . . . ?
Fe1 P1 C11 C13 173.1(2) . . . . ?
C1 P1 C14 C15 70.3(3) . . . . ?
C11 P1 C14 C15 177.1(3) . . . . ?
Fe1 P1 C14 C15 -37.6(3) . . . . ?
C1 P1 C14 C16 -165.4(3) . . . . ?
C11 P1 C14 C16 -58.5(3) . . . . ?
Fe1 P1 C14 C16 86.7(3) . . . . ?
C10 P2 C17 C18 55.2(3) . . . . ?
C20 P2 C17 C18 165.8(3) . . . . ?
Fe2 P2 C17 C18 -54.9(3) . . . . ?
C10 P2 C17 C19 179.8(3) . . . . ?
C20 P2 C17 C19 -69.6(3) . . . . ?
Fe2 P2 C17 C19 69.7(3) . . . . ?
C10 P2 C20 C21 -60.5(3) . . . . ?
C17 P2 C20 C21 -169.3(3) . . . . ?
Fe2 P2 C20 C21 50.6(3) . . . . ?
C10 P2 C20 C22 69.3(4) . . . . ?
C17 P2 C20 C22 -39.4(4) . . . . ?
Fe2 P2 C20 C22 -179.5(3) . . . . ?
C33 C28 C29 C30 0.1(6) . . . . ?
C28 C29 C30 C31 -0.6(7) . . . . ?
C29 C30 C31 C32 0.7(7) . . . . ?
C30 C31 C32 C33 -0.3(6) . . . . ?
C29 C28 C33 C32 0.3(6) . . . . ?
C31 C32 C33 C28 -0.2(6) . . . . ?
C36 C34 C35 C36 -0.2(6) . . . 3_656 ?
C35 C34 C36 C35 0.2(6) . . . 3_656 ?
